data_7216825
loop_
_publ_author_name
'Kojima, Tatsuhiro'
'Yamada, Tomofumi'
'Yakiyama, Yumi'
'Ishikawa, Eri'
'Morita, Yasushi'
'Ebihara, Masahiro'
'Kawano, Masaki'

_publ_section_title
;
 The diversity of Zn(ii) coordination networks composed of
 multi-interactive ligand TPHAP&#x2212;via weak intermolecular interaction
;
_journal_issue 28
_journal_name_full CrystEngComm
_journal_page_first 6335
_journal_paper_doi 10.1039/c3ce42382d
_journal_volume 16
_journal_year 2014
_chemical_formula_moiety '(Zn 2+), (I 1-), (C22 H12 N9 1-), 5(C6 O1 H6), 2.5(C1 H4 O1) '
_chemical_formula_sum 'C54.5 H52 I N9 O7.5 Zn'
_chemical_formula_weight 1145.32
_chemical_name_systematic
;
 ?
;
_space_group_IT_number 19
_symmetry_cell_setting orthorhombic
_symmetry_space_group_name_Hall 'P 2ac 2ab'
_symmetry_space_group_name_H-M 'P 21 21 21'
_atom_sites_solution_hydrogens geom
_atom_sites_solution_primary direct
_atom_sites_solution_secondary difmap
_audit_creation_method SHELXL-97
_cell_angle_alpha 90.00
_cell_angle_beta 90.00
_cell_angle_gamma 90.00
_cell_formula_units_Z 8
_cell_length_a 21.500(11)
_cell_length_b 21.500(11)
_cell_length_c 22.454(12)
_cell_measurement_temperature 100(2)
_cell_volume 10379(9)
_computing_cell_refinement 'APEX2 sofware Suite'
_computing_data_collection 'APEX2 sofware Suite'
_computing_data_reduction 'APEX2 sofware Suite'
_computing_molecular_graphics 'Diamond 3'
_computing_publication_material WinGX
_computing_structure_refinement 'SHELXL-97 (Sheldrick, 1997)'
_computing_structure_solution 'SHELXS-97 (Sheldrick, 1990)'
_diffrn_ambient_temperature 100(2)
_diffrn_measured_fraction_theta_full 0.900
_diffrn_measured_fraction_theta_max 0.900
_diffrn_measurement_device_type CCD
_diffrn_measurement_method 'omega and phi scans'
_diffrn_radiation_monochromator 'Wuazar(TM) Montel multilayer optic'
_diffrn_radiation_source 'microfocus source 30W maximum continuous power'
_diffrn_radiation_type MoK\a
_diffrn_radiation_wavelength 0.71073
_diffrn_reflns_av_R_equivalents 0.1084
_diffrn_reflns_av_sigmaI/netI 0.1782
_diffrn_reflns_limit_h_max 22
_diffrn_reflns_limit_h_min -22
_diffrn_reflns_limit_k_max 21
_diffrn_reflns_limit_k_min -22
_diffrn_reflns_limit_l_max 23
_diffrn_reflns_limit_l_min -23
_diffrn_reflns_number 38898
_diffrn_reflns_theta_full 22.27
_diffrn_reflns_theta_max 22.27
_diffrn_reflns_theta_min 1.34
_exptl_absorpt_coefficient_mu 1.131
_exptl_absorpt_correction_T_max 0.8763
_exptl_absorpt_correction_T_min 0.8398
_exptl_absorpt_correction_type multi-scan
_exptl_absorpt_process_details SADABS
_exptl_crystal_colour colorless
_exptl_crystal_density_diffrn 1.466
_exptl_crystal_density_method 'not measured'
_exptl_crystal_description block
_exptl_crystal_F_000 4680
_exptl_crystal_size_max 0.16
_exptl_crystal_size_mid 0.16
_exptl_crystal_size_min 0.12
_refine_diff_density_max 1.504
_refine_diff_density_min -0.711
_refine_diff_density_rms 0.146
_refine_ls_abs_structure_details 'Flack H D (1983), Acta Cryst. A39, 876-881'
_refine_ls_abs_structure_Flack 0.46(4)
_refine_ls_extinction_method constr
_refine_ls_goodness_of_fit_ref 0.983
_refine_ls_hydrogen_treatment mixed
_refine_ls_matrix_type full
_refine_ls_number_parameters 868
_refine_ls_number_reflns 11791
_refine_ls_number_restraints 301
_refine_ls_restrained_S_all 0.975
_refine_ls_R_factor_all 0.1357
_refine_ls_R_factor_gt 0.0890
_refine_ls_shift/su_max 0.001
_refine_ls_shift/su_mean 0.000
_refine_ls_structure_factor_coef Fsqd
_refine_ls_weighting_details 'calc w=1/[\s^2^(Fo^2^)+(0.1365P)^2^] where P=(Fo^2^+2Fc^2^)/3'
_refine_ls_weighting_scheme calc
_refine_ls_wR_factor_gt 0.2329
_refine_ls_wR_factor_ref 0.2519
_reflns_number_gt 7019
_reflns_number_total 11791
_reflns_threshold_expression >2\s(I)
_cod_data_source_file c3ce42382d.txt
_cod_data_source_block 4
_cod_depositor_comments
;
The following automatic conversions were performed:

'_symmetry_cell_setting' value 'Orthorhombic' changed to
'orthorhombic' according to
/usr/data/users/saulius/crontab/automatic-downloads/rss-feeds/RSC/lib/dictionaries/cif_core.dic
dictionary named 'cif_core.dic' version 2.4.2 from 2011-04-26.

Automatic conversion script
Id: cif_fix_values 2281 2013-09-26 08:29:07Z andrius 
;
_cod_original_sg_symbol_H-M P212121
_cod_original_formula_sum 'C54.50 H52 I N9 O7.50 Zn'
_cod_database_code 7216825

loop_
_symmetry_equiv_pos_as_xyz
'x, y, z'
'-x+1/2, -y, z+1/2'
'x+1/2, -y+1/2, -z'
'-x, y+1/2, -z+1/2'

loop_
_atom_site_label
_atom_site_type_symbol
_atom_site_fract_x
_atom_site_fract_y
_atom_site_fract_z
_atom_site_U_iso_or_equiv
_atom_site_adp_type
_atom_site_occupancy
_atom_site_symmetry_multiplicity
_atom_site_calc_flag
_atom_site_refinement_flags
Zn1 Zn 1.00494(8) 1.01459(10) 0.49376(9) 0.0313(5) Uani 1 1 d .
I1 I 0.95241(6) 1.08771(8) 0.56474(6) 0.0615(5) Uani 1 1 d .
N1 N 0.9563(6) 0.9362(8) 0.4628(6) 0.029(4) Uani 1 1 d .
C1 C 0.9433(8) 0.9347(9) 0.4058(9) 0.035(5) Uani 1 1 d U
H1 H 0.9514 0.9696 0.3811 0.042 Uiso 1 1 calc R
C2 C 0.9179(7) 0.8818(11) 0.3830(8) 0.043(6) Uani 1 1 d .
H2 H 0.9060 0.8811 0.3423 0.051 Uiso 1 1 calc R
C3 C 0.9087(7) 0.8290(9) 0.4172(8) 0.030(5) Uani 1 1 d .
C4 C 0.9206(8) 0.8349(11) 0.4767(7) 0.039(5) Uani 1 1 d .
H4 H 0.9120 0.8017 0.5034 0.047 Uiso 1 1 calc R
C5 C 0.9461(10) 0.8912(11) 0.4977(9) 0.051(6) Uani 1 1 d .
H5 H 0.9557 0.8955 0.5388 0.062 Uiso 1 1 calc R
N2 N 0.9577(6) 0.5530(9) 0.0814(6) 0.041(4) Uani 1 1 d .
C7 C 0.9215(8) 0.5189(10) 0.1196(8) 0.042(5) Uani 1 1 d .
H7 H 0.9127 0.4768 0.1100 0.050 Uiso 1 1 calc R
C8 C 0.8984(7) 0.5425(10) 0.1695(8) 0.035(5) Uani 1 1 d .
H8 H 0.8741 0.5166 0.1947 0.041 Uiso 1 1 calc R
C9 C 0.9079(7) 0.6008(10) 0.1855(8) 0.034(5) Uani 1 1 d .
C10 C 0.9441(7) 0.6394(10) 0.1460(7) 0.035(5) Uani 1 1 d .
H10 H 0.9532 0.6815 0.1553 0.042 Uiso 1 1 calc R
C11 C 0.9641(10) 0.6128(12) 0.0959(9) 0.053(6) Uani 1 1 d .
H11 H 0.9848 0.6388 0.0680 0.064 Uiso 1 1 calc R
N3 N 0.5794(4) 0.5302(5) 0.4678(4) 0.037(3) Uani 1 1 d GU
C13 C 0.6055(4) 0.5827(5) 0.4939(4) 0.038(3) Uani 1 1 d GU
H13 H 0.5871 0.6003 0.5284 0.045 Uiso 1 1 calc R
C14 C 0.6586(4) 0.6093(5) 0.4695(5) 0.035(3) Uani 1 1 d GU
H14 H 0.6765 0.6452 0.4873 0.042 Uiso 1 1 calc R
C15 C 0.6856(4) 0.5835(5) 0.4189(5) 0.031(4) Uani 1 1 d GU
C16 C 0.6594(5) 0.5310(6) 0.3928(4) 0.041(5) Uani 1 1 d G
H16 H 0.6778 0.5134 0.3583 0.049 Uiso 1 1 calc R
C17 C 0.6063(5) 0.5044(5) 0.4172(5) 0.045(4) Uani 1 1 d GU
H17 H 0.5884 0.4686 0.3994 0.054 Uiso 1 1 calc R
C6 C 0.8852(7) 0.7709(9) 0.3900(8) 0.033(5) Uani 1 1 d .
N4 N 0.9096(6) 0.7531(8) 0.3371(6) 0.030(4) Uani 1 1 d .
C19 C 0.8883(7) 0.7012(10) 0.3134(7) 0.025(4) Uani 1 1 d .
N5 N 0.9086(5) 0.6815(7) 0.2636(6) 0.028(4) Uani 1 1 d U
C12 C 0.8828(8) 0.6263(10) 0.2417(8) 0.037(5) Uani 1 1 d U
N6 N 0.8363(6) 0.5952(7) 0.2654(6) 0.028(3) Uani 1 1 d U
C20 C 0.8139(7) 0.6176(9) 0.3162(7) 0.025(4) Uani 1 1 d .
N7 N 0.7619(6) 0.5888(8) 0.3423(6) 0.035(4) Uani 1 1 d .
C18 C 0.7436(8) 0.6159(9) 0.3935(8) 0.028(5) Uani 1 1 d .
N8 N 0.7644(6) 0.6641(7) 0.4233(6) 0.031(4) Uani 1 1 d .
C21 C 0.8142(7) 0.6914(9) 0.3957(7) 0.027(5) Uani 1 1 d .
N9 N 0.8380(6) 0.7439(7) 0.4230(6) 0.036(4) Uani 1 1 d .
C22 C 0.8371(7) 0.6693(9) 0.3428(7) 0.021(4) Uani 1 1 d .
Zn2 Zn 0.50672(8) 0.99309(10) 0.50131(8) 0.0306(5) Uani 1 1 d .
I2 I 0.43107(5) 0.94238(7) 0.57167(6) 0.0500(4) Uani 1 1 d .
N10 N 0.5381(4) 0.9465(5) 0.4292(3) 0.031(3) Uani 1 1 d GU
C23 C 0.4962(3) 0.9302(6) 0.3847(4) 0.035(5) Uani 1 1 d G
H23 H 0.4528 0.9349 0.3912 0.042 Uiso 1 1 calc R
C24 C 0.5178(4) 0.9070(6) 0.3308(4) 0.047(5) Uani 1 1 d G
H24 H 0.4892 0.8959 0.3004 0.056 Uiso 1 1 calc R
C25 C 0.5813(4) 0.9001(6) 0.3213(4) 0.032(5) Uani 1 1 d G
C26 C 0.6232(3) 0.9164(6) 0.3658(4) 0.031(4) Uani 1 1 d GU
H26 H 0.6666 0.9117 0.3593 0.037 Uiso 1 1 calc R
C27 C 0.6016(3) 0.9396(6) 0.4197(4) 0.031(3) Uani 1 1 d GU
H27 H 0.6302 0.9507 0.4502 0.037 Uiso 1 1 calc R
N11 N 0.5334(7) 0.5685(8) 0.0388(6) 0.041(4) Uani 1 1 d U
C29 C 0.5837(8) 0.5949(11) 0.0171(8) 0.049(5) Uani 1 1 d U
H29 H 0.6026 0.5763 -0.0168 0.059 Uiso 1 1 calc R
C30 C 0.6110(8) 0.6479(10) 0.0399(8) 0.043(5) Uani 1 1 d U
H30 H 0.6463 0.6656 0.0211 0.051 Uiso 1 1 calc R
C31 C 0.5863(7) 0.6747(9) 0.0903(7) 0.027(4) Uani 1 1 d .
C32 C 0.5356(8) 0.6443(11) 0.1186(8) 0.046(6) Uani 1 1 d .
H32 H 0.5190 0.6589 0.1553 0.055 Uiso 1 1 calc R
C33 C 0.5108(8) 0.5908(10) 0.0893(8) 0.040(5) Uani 1 1 d U
H33 H 0.4763 0.5702 0.1070 0.048 Uiso 1 1 calc R
N12 N 0.9125(6) 0.9713(8) 0.0375(6) 0.035(4) Uani 1 1 d .
C35 C 0.8945(8) 0.9867(10) 0.0922(8) 0.037(5) Uani 1 1 d U
H35 H 0.9201 1.0130 0.1159 0.045 Uiso 1 1 calc R
C36 C 0.8387(8) 0.9648(10) 0.1150(8) 0.040(5) Uani 1 1 d U
H36 H 0.8237 0.9809 0.1517 0.048 Uiso 1 1 calc R
C37 C 0.8057(7) 0.9216(10) 0.0862(7) 0.033(4) Uani 1 1 d U
C38 C 0.8241(8) 0.9062(10) 0.0282(8) 0.045(6) Uani 1 1 d .
H38 H 0.8011 0.8773 0.0049 0.054 Uiso 1 1 calc R
C39 C 0.8779(8) 0.9352(10) 0.0057(9) 0.049(6) Uani 1 1 d .
H39 H 0.8892 0.9279 -0.0346 0.059 Uiso 1 1 calc R
C28 C 0.6038(8) 0.8767(11) 0.2596(8) 0.040(6) Uani 1 1 d .
N13 N 0.5766(6) 0.8267(7) 0.2386(6) 0.026(3) Uani 1 1 d .
C41 C 0.6035(7) 0.8052(10) 0.1894(7) 0.028(5) Uani 1 1 d .
N14 N 0.5814(6) 0.7510(7) 0.1652(6) 0.029(4) Uani 1 1 d .
C34 C 0.6106(7) 0.7326(10) 0.1172(8) 0.033(5) Uani 1 1 d .
N15 N 0.6589(6) 0.7558(7) 0.0883(5) 0.026(3) Uani 1 1 d .
C42 C 0.6815(8) 0.8074(10) 0.1133(8) 0.034(5) Uani 1 1 d .
N16 N 0.7331(6) 0.8379(8) 0.0880(6) 0.031(4) Uani 1 1 d .
C40 C 0.7487(7) 0.8896(9) 0.1150(8) 0.029(4) Uani 1 1 d U
N17 N 0.7276(5) 0.9181(8) 0.1632(6) 0.032(4) Uani 1 1 d U
C43 C 0.6798(9) 0.8879(9) 0.1887(8) 0.034(5) Uani 1 1 d U
N18 N 0.6546(6) 0.9118(8) 0.2395(5) 0.031(4) Uani 1 1 d .
C44 C 0.6547(7) 0.8340(9) 0.1630(8) 0.033(5) Uani 1 1 d .
O1 O 0.5304(9) 0.1547(10) 0.1505(9) 0.117(7) Uiso 1 1 d D
C45 C 0.4953(9) 0.1117(9) 0.1819(9) 0.067(7) Uiso 1 1 d D
C46 C 0.5168(9) 0.0524(10) 0.1754(9) 0.070(7) Uiso 1 1 d D
H46 H 0.5535 0.0430 0.1536 0.084 Uiso 1 1 calc R
C47 C 0.4817(10) 0.0073(11) 0.2025(9) 0.075(7) Uiso 1 1 d D
H47 H 0.4915 -0.0354 0.1973 0.090 Uiso 1 1 calc R
C48 C 0.4304(12) 0.0254(12) 0.2385(12) 0.106(10) Uiso 1 1 d D
H48 H 0.4071 -0.0065 0.2575 0.127 Uiso 1 1 calc R
C49 C 0.4132(9) 0.0824(10) 0.2470(9) 0.067(6) Uiso 1 1 d D
H49 H 0.3788 0.0923 0.2718 0.081 Uiso 1 1 calc R
C50 C 0.4469(10) 0.1282(10) 0.2184(9) 0.076(7) Uiso 1 1 d D
H50 H 0.4367 0.1708 0.2241 0.091 Uiso 1 1 calc R
O2 O 0.7019(15) 0.2910(18) 0.6616(14) 0.197(13) Uiso 1 1 d .
C51 C 0.7233(6) 0.2588(7) 0.7089(5) 0.062(6) Uiso 1 1 d G
C52 C 0.7012(5) 0.2046(6) 0.7351(6) 0.050(6) Uiso 1 1 d G
H52 H 0.6673 0.1829 0.7177 0.060 Uiso 1 1 calc R
C53 C 0.7286(6) 0.1822(5) 0.7869(6) 0.058(6) Uiso 1 1 d G
H53 H 0.7134 0.1452 0.8049 0.070 Uiso 1 1 calc R
C54 C 0.7781(6) 0.2140(7) 0.8125(5) 0.052(6) Uiso 1 1 d G
H54 H 0.7969 0.1987 0.8479 0.063 Uiso 1 1 calc R
C55 C 0.8003(5) 0.2682(7) 0.7863(6) 0.067(7) Uiso 1 1 d G
H55 H 0.8341 0.2900 0.8037 0.081 Uiso 1 1 calc R
C56 C 0.7728(6) 0.2907(6) 0.7345(6) 0.061(6) Uiso 1 1 d G
H56 H 0.7880 0.3277 0.7165 0.073 Uiso 1 1 calc R
O3 O 0.7245(6) -0.0037(7) 0.2973(6) 0.057(4) Uiso 1 1 d .
C57 C 0.6923(8) 0.0479(10) 0.3124(8) 0.039(5) Uiso 1 1 d .
C58 C 0.6367(8) 0.0622(11) 0.2877(8) 0.044(5) Uiso 1 1 d .
H58 H 0.6169 0.0345 0.2609 0.053 Uiso 1 1 calc R
C59 C 0.6095(12) 0.1184(13) 0.3027(11) 0.074(7) Uiso 1 1 d .
H59 H 0.5724 0.1309 0.2831 0.089 Uiso 1 1 calc R
C60 C 0.6350(9) 0.1569(11) 0.3454(9) 0.050(6) Uiso 1 1 d .
H60 H 0.6133 0.1931 0.3578 0.060 Uiso 1 1 calc R
C61 C 0.6893(10) 0.1433(13) 0.3690(10) 0.063(6) Uiso 1 1 d .
H61 H 0.7079 0.1706 0.3971 0.075 Uiso 1 1 calc R
C62 C 0.7194(11) 0.0885(13) 0.3525(9) 0.064(6) Uiso 1 1 d .
H62 H 0.7589 0.0789 0.3690 0.077 Uiso 1 1 calc R
O4 O 0.6529(6) 1.0256(8) 0.7832(6) 0.061(4) Uiso 1 1 d .
C63 C 0.6209(9) 0.9828(11) 0.7565(8) 0.047(5) Uiso 1 1 d .
C64 C 0.5556(10) 0.9932(12) 0.7499(9) 0.062(6) Uiso 1 1 d .
H64 H 0.5356 1.0298 0.7639 0.074 Uiso 1 1 calc R
C65 C 0.5228(10) 0.9441(14) 0.7205(10) 0.068(7) Uiso 1 1 d .
H65 H 0.4790 0.9472 0.7154 0.081 Uiso 1 1 calc R
C66 C 0.5547(11) 0.8905(13) 0.6988(10) 0.070(7) Uiso 1 1 d .
H66 H 0.5311 0.8598 0.6784 0.085 Uiso 1 1 calc R
C67 C 0.6174(10) 0.8805(12) 0.7056(9) 0.060(6) Uiso 1 1 d .
H67 H 0.6373 0.8435 0.6924 0.072 Uiso 1 1 calc R
C68 C 0.6506(10) 0.9300(11) 0.7342(8) 0.054(6) Uiso 1 1 d .
H68 H 0.6945 0.9267 0.7381 0.065 Uiso 1 1 calc R
O5 O 0.3842(8) 1.4277(8) 0.5824(8) 0.102(6) Uiso 1 1 d D
C69 C 0.3756(11) 1.3647(10) 0.5953(9) 0.080(8) Uiso 1 1 d D
C70 C 0.3430(10) 1.3316(10) 0.5535(9) 0.073(7) Uiso 1 1 d D
H70 H 0.3315 1.3494 0.5164 0.087 Uiso 1 1 calc R
C71 C 0.3278(9) 1.2714(10) 0.5679(9) 0.069(6) Uiso 1 1 d D
H71 H 0.3015 1.2471 0.5431 0.082 Uiso 1 1 calc R
C72 C 0.3527(12) 1.2475(12) 0.6211(11) 0.105(10) Uiso 1 1 d D
H72 H 0.3448 1.2050 0.6299 0.126 Uiso 1 1 calc R
C73 C 0.3858(11) 1.2789(11) 0.6591(10) 0.083(8) Uiso 1 1 d D
H73 H 0.4007 1.2600 0.6945 0.099 Uiso 1 1 calc R
C74 C 0.3986(10) 1.3403(10) 0.6468(9) 0.068(7) Uiso 1 1 d D
H74 H 0.4227 1.3649 0.6733 0.082 Uiso 1 1 calc R
O6 O 0.6790(11) -0.1608(13) 0.5467(10) 0.134(8) Uiso 1 1 d .
C75 C 0.6292(11) -0.1844(12) 0.5130(10) 0.064(7) Uiso 1 1 d .
C76 C 0.5721(10) -0.1741(11) 0.5298(9) 0.054(6) Uiso 1 1 d .
H76 H 0.5654 -0.1501 0.5648 0.065 Uiso 1 1 calc R
C77 C 0.5204(11) -0.1962(13) 0.4992(11) 0.076(7) Uiso 1 1 d .
H77 H 0.4793 -0.1895 0.5134 0.091 Uiso 1 1 calc R
C78 C 0.5318(13) -0.2280(16) 0.4477(12) 0.097(9) Uiso 1 1 d .
H78 H 0.4985 -0.2396 0.4221 0.117 Uiso 1 1 calc R
C79 C 0.5920(10) -0.2431(13) 0.4336(11) 0.075(7) Uiso 1 1 d .
H79 H 0.5998 -0.2699 0.4008 0.091 Uiso 1 1 calc R
C80 C 0.6401(11) -0.2208(13) 0.4651(10) 0.070(7) Uiso 1 1 d .
H80 H 0.6815 -0.2305 0.4537 0.083 Uiso 1 1 calc R
O7 O -0.0040(6) 0.8192(8) 0.2685(6) 0.071(4) Uiso 1 1 d D
C81 C 0.0525(9) 0.8289(12) 0.2969(9) 0.079(7) Uiso 1 1 d D
C82 C 0.0901(10) 0.8695(12) 0.2667(9) 0.076(8) Uiso 1 1 d D
H82 H 0.0809 0.8852 0.2281 0.091 Uiso 1 1 calc R
C83 C 0.1431(12) 0.8853(15) 0.2986(12) 0.112(11) Uiso 1 1 d D
H83 H 0.1702 0.9167 0.2837 0.135 Uiso 1 1 calc R
C84 C 0.1573(12) 0.8555(15) 0.3529(12) 0.107(10) Uiso 1 1 d D
H84 H 0.1945 0.8669 0.3728 0.129 Uiso 1 1 calc R
C85 C 0.1223(10) 0.8131(13) 0.3773(10) 0.086(8) Uiso 1 1 d D
H85 H 0.1348 0.7910 0.4119 0.103 Uiso 1 1 calc R
C86 C 0.0662(9) 0.8022(11) 0.3499(8) 0.064(6) Uiso 1 1 d D
H86 H 0.0366 0.7757 0.3685 0.077 Uiso 1 1 calc R
O8 O 0.0230(7) 1.2341(9) 0.7890(7) 0.078(5) Uiso 1 1 d U
C87 C 0.0741(8) 1.2183(10) 0.7545(8) 0.079(7) Uiso 1 1 d GU
C88 C 0.0748(9) 1.1780(10) 0.7061(9) 0.097(9) Uiso 1 1 d GU
H88 H 0.0368 1.1638 0.6893 0.117 Uiso 1 1 calc R
C89 C 0.1312(12) 1.1584(11) 0.6822(9) 0.145(14) Uiso 1 1 d GU
H89 H 0.1317 1.1309 0.6491 0.174 Uiso 1 1 calc R
C90 C 0.1868(9) 1.1791(14) 0.7067(13) 0.191(18) Uiso 1 1 d GU
H90 H 0.2253 1.1658 0.6904 0.229 Uiso 1 1 calc R
C91 C 0.1861(8) 1.2194(14) 0.7551(12) 0.178(16) Uiso 1 1 d GU
H91 H 0.2241 1.2336 0.7719 0.214 Uiso 1 1 calc R
C92 C 0.1297(11) 1.2390(10) 0.7790(8) 0.107(10) Uiso 1 1 d GU
H92 H 0.1292 1.2665 0.8121 0.128 Uiso 1 1 calc R
O9 O 0.1929(10) 1.2561(15) 0.4826(10) 0.149(9) Uiso 1 1 d D
C93 C 0.1288(11) 1.2595(17) 0.4738(12) 0.109(10) Uiso 1 1 d D
C94 C 0.1129(12) 1.2850(18) 0.4198(12) 0.128(12) Uiso 1 1 d D
H94 H 0.1422 1.2997 0.3915 0.153 Uiso 1 1 calc R
C95 C 0.0489(16) 1.287(6) 0.412(3) 0.59(10) Uiso 1 1 d D
H95 H 0.0302 1.3050 0.3777 0.705 Uiso 1 1 calc R
C96 C 0.0140(14) 1.259(2) 0.4575(17) 0.179(18) Uiso 1 1 d D
H96 H -0.0275 1.2493 0.4467 0.215 Uiso 1 1 calc R
C97 C 0.0286(14) 1.246(2) 0.5119(16) 0.171(17) Uiso 1 1 d D
H97 H -0.0012 1.2354 0.5416 0.205 Uiso 1 1 calc R
C98 C 0.0921(15) 1.247(3) 0.5225(15) 0.25(3) Uiso 1 1 d D
H98 H 0.1092 1.2398 0.5609 0.303 Uiso 1 1 calc R
O10 O 0.2492(12) 1.0861(12) 0.3857(11) 0.161(10) Uiso 1 1 d D
C99 C 0.2717(15) 1.0263(13) 0.3805(11) 0.119(11) Uiso 1 1 d D
C100 C 0.2791(15) 1.0074(15) 0.3234(11) 0.127(12) Uiso 1 1 d D
H100 H 0.2639 1.0295 0.2898 0.152 Uiso 1 1 calc R
C101 C 0.3115(19) 0.9522(17) 0.3202(14) 0.161(16) Uiso 1 1 d D
H101 H 0.3215 0.9354 0.2822 0.194 Uiso 1 1 calc R
C102 C 0.3298(18) 0.9204(17) 0.3713(16) 0.167(17) Uiso 1 1 d D
H102 H 0.3503 0.8816 0.3664 0.200 Uiso 1 1 calc R
C103 C 0.3208(15) 0.9403(15) 0.4249(14) 0.137(12) Uiso 1 1 d D
H103 H 0.3339 0.9169 0.4585 0.165 Uiso 1 1 calc R
C104 C 0.291(2) 0.9965(16) 0.4312(13) 0.186(18) Uiso 1 1 d D
H104 H 0.2847 1.0143 0.4694 0.223 Uiso 1 1 calc R
O11 O 0.8129(8) 0.0053(9) 0.4932(8) 0.092(5) Uiso 1 1 d D
C105 C 0.7768(12) -0.0391(13) 0.4597(11) 0.091(9) Uiso 1 1 d D
O12 O 0.7903(8) 0.7898(10) 0.5287(8) 0.095(6) Uiso 1 1 d D
C106 C 0.7938(14) 0.7381(14) 0.5666(14) 0.116(10) Uiso 1 1 d D
O13 O 0.8188(19) -0.0371(19) 0.6058(17) 0.247(18) Uiso 1 1 d D
C107 C 0.8021(14) -0.0918(17) 0.6372(14) 0.109(10) Uiso 1 1 d D
O14 O 0.2650(14) 1.0457(17) 0.6819(14) 0.176(11) Uiso 1 1 d D
C108 C 0.307(2) 1.067(3) 0.637(2) 0.19(2) Uiso 1 1 d D
O15 O 0.2359(17) 1.140(2) 0.4918(18) 0.223(16) Uiso 1 1 d D
C109 C 0.218(4) 1.107(4) 0.544(3) 0.31(4) Uiso 1 1 d D

loop_
_atom_site_aniso_label
_atom_site_aniso_U_11
_atom_site_aniso_U_22
_atom_site_aniso_U_33
_atom_site_aniso_U_23
_atom_site_aniso_U_13
_atom_site_aniso_U_12
Zn1 0.0241(10) 0.0321(12) 0.0376(11) -0.0028(11) 0.0013(9) 0.0027(9)
I1 0.0643(9) 0.0652(11) 0.0550(8) -0.0067(9) 0.0077(7) 0.0308(7)
N1 0.035(8) 0.028(11) 0.024(9) -0.006(8) -0.001(6) -0.005(7)
C1 0.039(11) 0.010(11) 0.055(13) -0.011(9) -0.004(9) -0.005(9)
C2 0.015(10) 0.08(2) 0.033(10) -0.001(12) 0.003(8) 0.016(10)
C3 0.023(10) 0.021(12) 0.046(13) 0.004(10) 0.004(8) -0.004(8)
C4 0.038(11) 0.055(16) 0.024(10) 0.009(10) -0.004(8) -0.019(10)
C5 0.072(15) 0.053(16) 0.029(11) 0.004(13) -0.002(11) 0.016(12)
N2 0.040(8) 0.046(13) 0.037(9) 0.011(9) 0.007(7) -0.020(8)
C7 0.041(11) 0.032(13) 0.053(12) -0.002(11) 0.002(10) -0.008(10)
C8 0.011(9) 0.059(17) 0.034(10) 0.002(11) 0.008(8) -0.008(9)
C9 0.023(10) 0.029(14) 0.049(12) -0.024(10) -0.005(8) -0.006(9)
C10 0.027(11) 0.043(14) 0.036(11) -0.007(10) 0.017(8) -0.013(9)
C11 0.056(14) 0.059(19) 0.045(13) -0.008(12) -0.001(10) -0.032(12)
N3 0.013(6) 0.054(8) 0.046(6) -0.000(6) -0.004(5) 0.008(5)
C13 0.022(6) 0.052(8) 0.039(7) -0.002(6) -0.000(5) 0.001(6)
C14 0.018(6) 0.048(8) 0.040(7) -0.007(6) -0.002(5) 0.007(6)
C15 0.020(7) 0.041(9) 0.032(8) 0.000(8) 0.001(6) 0.009(7)
C16 0.037(11) 0.057(16) 0.029(10) -0.011(10) 0.015(8) -0.012(10)
C17 0.029(8) 0.052(10) 0.054(8) -0.011(7) -0.001(7) 0.002(7)
C6 0.015(9) 0.030(13) 0.055(13) 0.011(11) -0.015(9) -0.005(9)
N4 0.030(8) 0.044(12) 0.017(8) -0.004(8) 0.008(6) 0.003(8)
C19 0.018(10) 0.039(14) 0.017(10) 0.000(10) -0.004(8) -0.002(9)
N5 0.009(7) 0.036(11) 0.038(9) -0.002(8) -0.011(6) -0.002(6)
C12 0.015(9) 0.056(14) 0.040(11) 0.002(10) -0.017(8) 0.007(9)
N6 0.031(8) 0.023(9) 0.029(8) -0.006(7) 0.011(6) 0.006(7)
C20 0.016(9) 0.023(12) 0.037(11) -0.003(9) -0.002(8) 0.014(8)
N7 0.030(8) 0.044(11) 0.030(8) 0.006(9) 0.004(6) -0.003(8)
C18 0.038(11) 0.022(13) 0.024(10) 0.014(10) 0.007(8) 0.008(9)
N8 0.029(8) 0.026(10) 0.039(9) -0.004(9) -0.005(7) -0.001(7)
C21 0.023(10) 0.035(13) 0.024(10) 0.013(10) -0.013(8) -0.003(9)
N9 0.044(9) 0.032(10) 0.032(8) -0.007(8) -0.010(7) -0.000(8)
C22 0.014(9) 0.032(13) 0.017(9) 0.007(9) -0.005(7) 0.014(8)
Zn2 0.0230(10) 0.0338(13) 0.0349(11) -0.0010(11) 0.0027(9) -0.0022(9)
I2 0.0307(6) 0.0587(10) 0.0606(8) 0.0197(8) 0.0092(6) -0.0041(6)
N10 0.022(5) 0.041(8) 0.032(6) 0.003(7) -0.009(6) 0.008(6)
C23 0.038(10) 0.023(12) 0.043(10) -0.017(9) 0.013(9) -0.015(9)
C24 0.062(14) 0.055(15) 0.024(10) -0.007(11) 0.002(9) -0.009(11)
C25 0.041(12) 0.013(12) 0.041(11) -0.003(9) -0.003(9) 0.006(8)
C26 0.018(7) 0.042(9) 0.031(7) -0.005(7) -0.006(6) 0.004(7)
C27 0.021(5) 0.042(8) 0.030(6) -0.008(7) -0.016(5) 0.003(6)
N11 0.040(9) 0.063(13) 0.019(7) -0.018(8) -0.014(6) -0.005(8)
C29 0.025(10) 0.079(16) 0.043(11) -0.012(11) 0.020(8) -0.022(10)
C30 0.028(10) 0.049(15) 0.051(12) 0.002(11) 0.016(9) -0.024(10)
C31 0.019(10) 0.023(12) 0.037(11) 0.007(9) 0.004(8) -0.005(8)
C32 0.034(11) 0.063(18) 0.042(11) 0.010(12) -0.006(9) 0.013(11)
C33 0.038(10) 0.039(13) 0.044(11) -0.010(10) -0.004(9) 0.002(10)
N12 0.032(9) 0.042(12) 0.032(9) -0.001(8) 0.001(7) 0.003(8)
C35 0.031(9) 0.046(13) 0.035(10) -0.007(10) 0.004(7) -0.001(8)
C36 0.027(9) 0.052(13) 0.043(10) -0.020(9) 0.010(7) -0.013(8)
C37 0.025(9) 0.054(14) 0.020(9) -0.005(8) 0.005(7) -0.004(7)
C38 0.047(12) 0.028(13) 0.060(13) -0.027(11) 0.016(9) -0.025(10)
C39 0.040(11) 0.056(16) 0.050(12) -0.027(12) 0.010(10) -0.028(11)
C28 0.024(11) 0.054(16) 0.041(12) 0.022(12) 0.007(9) 0.023(11)
N13 0.022(7) 0.013(9) 0.042(9) -0.016(7) -0.010(7) -0.001(7)
C41 0.007(9) 0.052(15) 0.023(10) 0.021(10) 0.002(7) 0.005(9)
N14 0.029(8) 0.019(10) 0.039(9) -0.015(8) -0.002(7) -0.003(7)
C34 0.004(8) 0.046(14) 0.049(12) 0.009(11) -0.003(8) -0.007(9)
N15 0.032(8) 0.015(10) 0.031(8) -0.009(7) 0.003(6) -0.007(7)
C42 0.033(11) 0.029(14) 0.039(11) 0.014(11) 0.013(9) 0.016(10)
N16 0.015(7) 0.028(11) 0.049(10) 0.006(8) 0.011(7) 0.011(7)
C40 0.023(9) 0.023(13) 0.041(11) -0.004(10) -0.023(8) 0.003(8)
N17 0.005(7) 0.060(11) 0.031(8) -0.004(8) -0.001(6) 0.001(7)
C43 0.050(12) 0.021(12) 0.030(11) 0.011(9) -0.006(9) 0.015(9)
N18 0.015(7) 0.051(11) 0.027(8) 0.003(8) 0.006(6) 0.006(7)
C44 0.019(10) 0.031(13) 0.049(12) -0.002(11) -0.009(9) 0.008(9)

loop_
_atom_type_symbol
_atom_type_description
_atom_type_scat_dispersion_real
_atom_type_scat_dispersion_imag
_atom_type_scat_source
C C 0.0033 0.0016 'International Tables Vol C Tables 4.2.6.8 and 6.1.1.4'
H H 0.0000 0.0000 'International Tables Vol C Tables 4.2.6.8 and 6.1.1.4'
I I -0.4742 1.8119 'International Tables Vol C Tables 4.2.6.8 and 6.1.1.4'
N N 0.0061 0.0033 'International Tables Vol C Tables 4.2.6.8 and 6.1.1.4'
Zn Zn 0.2839 1.4301 'International Tables Vol C Tables 4.2.6.8 and 6.1.1.4'
O O 0.0106 0.0060 'International Tables Vol C Tables 4.2.6.8 and 6.1.1.4'

loop_
_geom_angle_atom_site_label_1
_geom_angle_atom_site_label_2
_geom_angle_atom_site_label_3
_geom_angle
_geom_angle_site_symmetry_1
_geom_angle_site_symmetry_3
N2 Zn1 N3 103.3(5) 4_755 3_566
N2 Zn1 N1 104.3(6) 4_755 .
N3 Zn1 N1 98.6(5) 3_566 .
N2 Zn1 I1 116.6(5) 4_755 .
N3 Zn1 I1 112.2(3) 3_566 .
N1 Zn1 I1 119.3(4) . .
C5 N1 C1 123.5(18) . .
C5 N1 Zn1 119.6(13) . .
C1 N1 Zn1 116.6(13) . .
N1 C1 C2 118.2(19) . .
C1 C2 C3 122.2(17) . .
C4 C3 C2 116.1(18) . .
C4 C3 C6 123.0(18) . .
C2 C3 C6 120.8(17) . .
C3 C4 C5 118.6(18) . .
N1 C5 C4 121.1(17) . .
C11 N2 C7 115.0(17) . .
C11 N2 Zn1 123.4(13) . 4_745
C7 N2 Zn1 121.5(15) . 4_745
C8 C7 N2 122(2) . .
C9 C8 C7 122.2(19) . .
C8 C9 C10 117.7(17) . .
C8 C9 C12 121.8(18) . .
C10 C9 C12 120.5(18) . .
C11 C10 C9 116.5(19) . .
N2 C11 C10 126(2) . .
C13 N3 C17 120.0 . .
C13 N3 Zn1 121.2(5) . 3_466
C17 N3 Zn1 118.7(5) . 3_466
C14 C13 N3 120.0 . .
C13 C14 C15 120.0 . .
C16 C15 C14 120.0 . .
C16 C15 C18 122.6(10) . .
C14 C15 C18 117.4(10) . .
C15 C16 C17 120.0 . .
C16 C17 N3 120.0 . .
N4 C6 N9 129.5(17) . .
N4 C6 C3 117.9(16) . .
N9 C6 C3 112.6(16) . .
C19 N4 C6 117.3(15) . .
N5 C19 N4 121.2(16) . .
N5 C19 C22 120.1(17) . .
N4 C19 C22 118.6(15) . .
C19 N5 C12 117.1(15) . .
N6 C12 N5 126.1(16) . .
N6 C12 C9 115.8(17) . .
N5 C12 C9 118.0(17) . .
C12 N6 C20 116.0(17) . .
N6 C20 C22 122.8(16) . .
N6 C20 N7 119.1(17) . .
C22 C20 N7 118.0(15) . .
C18 N7 C20 113.4(16) . .
N8 C18 N7 132.5(16) . .
N8 C18 C15 116.4(14) . .
N7 C18 C15 111.0(16) . .
C18 N8 C21 112.0(15) . .
N8 C21 C22 121.6(17) . .
N8 C21 N9 116.0(16) . .
C22 C21 N9 122.4(16) . .
C21 N9 C6 112.1(14) . .
C20 C22 C21 122.3(16) . .
C20 C22 C19 117.7(15) . .
C21 C22 C19 120.0(17) . .
N10 Zn2 N11 100.4(5) . 4_655
N10 Zn2 N12 102.6(5) . 2_675
N11 Zn2 N12 103.5(6) 4_655 2_675
N10 Zn2 I2 120.3(3) . .
N11 Zn2 I2 110.3(4) 4_655 .
N12 Zn2 I2 117.2(4) 2_675 .
C23 N10 C27 120.0 . .
C23 N10 Zn2 119.0(5) . .
C27 N10 Zn2 120.2(5) . .
C24 C23 N10 120.0 . .
C25 C24 C23 120.0 . .
C24 C25 C26 120.0 . .
C24 C25 C28 118.5(9) . .
C26 C25 C28 121.4(9) . .
C27 C26 C25 120.0 . .
C26 C27 N10 120.0 . .
C29 N11 C33 117.5(17) . .
C29 N11 Zn2 121.8(13) . 4_645
C33 N11 Zn2 120.6(14) . 4_645
N11 C29 C30 124.6(18) . .
C31 C30 C29 119.3(16) . .
C30 C31 C32 118.0(18) . .
C30 C31 C34 123.6(15) . .
C32 C31 C34 118.4(16) . .
C31 C32 C33 116.8(17) . .
N11 C33 C32 123.3(18) . .
C39 N12 C35 119.6(16) . .
C39 N12 Zn2 119.4(12) . 2_674
C35 N12 Zn2 121.0(13) . 2_674
N12 C35 C36 120.4(17) . .
C37 C36 C35 121.2(17) . .
C36 C37 C38 117.7(16) . .
C36 C37 C40 121.9(15) . .
C38 C37 C40 120.4(16) . .
C37 C38 C39 117.4(17) . .
N12 C39 C38 122.8(17) . .
N13 C28 N18 132.2(17) . .
N13 C28 C25 116.7(15) . .
N18 C28 C25 110.8(17) . .
C28 N13 C41 112.9(16) . .
N13 C41 N14 118.3(15) . .
N13 C41 C44 122.8(18) . .
N14 C41 C44 118.8(16) . .
C34 N14 C41 114.7(15) . .
N14 C34 N15 131.8(18) . .
N14 C34 C31 114.9(15) . .
N15 C34 C31 113.3(16) . .
C34 N15 C42 113.2(14) . .
N15 C42 C44 122.2(17) . .
N15 C42 N16 120.2(16) . .
C44 C42 N16 117.5(19) . .
C40 N16 C42 114.2(15) . .
N16 C40 N17 133.1(17) . .
N16 C40 C37 112.8(16) . .
N17 C40 C37 114.0(16) . .
C40 N17 C43 112.8(17) . .
N17 C43 N18 118.6(18) . .
N17 C43 C44 121.2(17) . .
N18 C43 C44 120.1(18) . .
C43 N18 C28 112.2(17) . .
C42 C44 C41 119.2(19) . .
C42 C44 C43 121.0(18) . .
C41 C44 C43 119.7(17) . .
C46 C45 C50 124.3(17) . .
C46 C45 O1 112.6(17) . .
C50 C45 O1 123.0(18) . .
C45 C46 C47 115.2(17) . .
C46 C47 C48 119(2) . .
C49 C48 C47 124(2) . .
C48 C49 C50 117.2(19) . .
C45 C50 C49 119.4(18) . .
O2 C51 C52 130.3(18) . .
O2 C51 C56 109.5(18) . .
C52 C51 C56 120.0 . .
C53 C52 C51 120.0 . .
C52 C53 C54 120.0 . .
C55 C54 C53 120.0 . .
C54 C55 C56 120.0 . .
C55 C56 C51 120.0 . .
C58 C57 O3 122.5(18) . .
C58 C57 C62 120(2) . .
O3 C57 C62 117.7(18) . .
C57 C58 C59 118(2) . .
C60 C59 C58 122(2) . .
C61 C60 C59 120(2) . .
C60 C61 C62 120(2) . .
C57 C62 C61 121(2) . .
O4 C63 C68 120.1(18) . .
O4 C63 C64 117(2) . .
C68 C63 C64 123(2) . .
C63 C64 C65 115(2) . .
C66 C65 C64 121(2) . .
C67 C66 C65 124(2) . .
C66 C67 C68 115(2) . .
C63 C68 C67 122(2) . .
C74 C69 C70 124.4(18) . .
C74 C69 O5 120.1(18) . .
C70 C69 O5 115.4(17) . .
C69 C70 C71 116.8(18) . .
C70 C71 C72 117.0(19) . .
C73 C72 C71 125(2) . .
C72 C73 C74 118(2) . .
C69 C74 C73 117.9(18) . .
C76 C75 C80 119(2) . .
C76 C75 O6 120(2) . .
C80 C75 O6 120(2) . .
C75 C76 C77 124(2) . .
C78 C77 C76 117(2) . .
C77 C78 C79 119(3) . .
C80 C79 C78 121(3) . .
C79 C80 C75 120(2) . .
C86 C81 C82 125.3(17) . .
C86 C81 O7 122.0(17) . .
C82 C81 O7 112.7(16) . .
C81 C82 C83 112.6(17) . .
C82 C83 C84 121(2) . .
C85 C84 C83 124(2) . .
C84 C85 C86 116(2) . .
C81 C86 C85 120.8(18) . .
O8 C87 C88 126.8(16) . .
O8 C87 C92 112.4(16) . .
C88 C87 C92 120.0 . .
C87 C88 C89 120.0 . .
C90 C89 C88 120.0 . .
C91 C90 C89 120.0 . .
C90 C91 C92 120.0 . .
C91 C92 C87 120.0 . .
C98 C93 C94 130(2) . .
C98 C93 O9 116(2) . .
C94 C93 O9 113.1(19) . .
C93 C94 C95 112(2) . .
C94 C95 C96 115(2) . .
C97 C96 C95 131(3) . .
C96 C97 C98 113(2) . .
C93 C98 C97 116(2) . .
C100 C99 C104 128(2) . .
C100 C99 O10 114(2) . .
C104 C99 O10 118(2) . .
C99 C100 C101 112(2) . .
C100 C101 C102 121(2) . .
C103 C102 C101 124(2) . .
C102 C103 C104 117(2) . .
C103 C104 C99 118(2) . .

loop_
_geom_bond_atom_site_label_1
_geom_bond_atom_site_label_2
_geom_bond_distance
_geom_bond_site_symmetry_2
Zn1 N2 2.044(16) 4_755
Zn1 N3 2.058(7) 3_566
Zn1 N1 2.103(15) .
Zn1 I1 2.507(2) .
N1 C5 1.26(2) .
N1 C1 1.31(2) .
C1 C2 1.36(3) .
C2 C3 1.38(3) .
C3 C4 1.37(2) .
C3 C6 1.48(3) .
C4 C5 1.41(3) .
N2 C11 1.33(3) .
N2 C7 1.37(2) .
N2 Zn1 2.044(16) 4_745
C7 C8 1.33(2) .
C8 C9 1.32(3) .
C9 C10 1.44(3) .
C9 C12 1.48(3) .
C10 C11 1.33(3) .
N3 C13 1.3900 .
N3 C17 1.3900 .
N3 Zn1 2.058(7) 3_466
C13 C14 1.3900 .
C14 C15 1.3900 .
C15 C16 1.3900 .
C15 C18 1.538(19) .
C16 C17 1.3900 .
C6 N4 1.35(2) .
C6 N9 1.38(2) .
N4 C19 1.32(2) .
C19 N5 1.27(2) .
C19 C22 1.46(2) .
N5 C12 1.40(2) .
C12 N6 1.32(2) .
N6 C20 1.33(2) .
C20 C22 1.36(2) .
C20 N7 1.41(2) .
N7 C18 1.35(2) .
C18 N8 1.31(2) .
N8 C21 1.37(2) .
C21 C22 1.37(2) .
C21 N9 1.38(2) .
Zn2 N10 2.019(7) .
Zn2 N11 2.045(16) 4_655
Zn2 N12 2.065(14) 2_675
Zn2 I2 2.516(2) .
N10 C23 1.3900 .
N10 C27 1.3900 .
C23 C24 1.3900 .
C24 C25 1.3900 .
C25 C26 1.3900 .
C25 C28 1.55(2) .
C26 C27 1.3900 .
N11 C29 1.32(2) .
N11 C33 1.32(2) .
N11 Zn2 2.045(16) 4_645
C29 C30 1.38(3) .
C30 C31 1.38(2) .
C31 C32 1.42(3) .
C31 C34 1.48(3) .
C32 C33 1.43(3) .
N12 C39 1.29(2) .
N12 C35 1.33(2) .
N12 Zn2 2.065(14) 2_674
C35 C36 1.39(2) .
C36 C37 1.34(3) .
C37 C38 1.40(2) .
C37 C40 1.55(2) .
C38 C39 1.41(2) .
C28 N13 1.31(3) .
C28 N18 1.40(2) .
N13 C41 1.33(2) .
C41 N14 1.37(2) .
C41 C44 1.40(2) .
N14 C34 1.31(2) .
C34 N15 1.32(2) .
N15 C42 1.33(2) .
C42 C44 1.38(3) .
C42 N16 1.41(2) .
N16 C40 1.31(2) .
C40 N17 1.32(2) .
N17 C43 1.34(2) .
C43 N18 1.36(2) .
C43 C44 1.40(3) .
O1 C45 1.387(18) .
C45 C46 1.36(2) .
C45 C50 1.37(2) .
C46 C47 1.37(2) .
C47 C48 1.42(2) .
C48 C49 1.30(2) .
C49 C50 1.38(2) .
O2 C51 1.35(4) .
C51 C52 1.3900 .
C51 C56 1.3900 .
C52 C53 1.3900 .
C53 C54 1.3900 .
C54 C55 1.3900 .
C55 C56 1.3900 .
O3 C57 1.35(2) .
C57 C58 1.35(2) .
C57 C62 1.38(3) .
C58 C59 1.38(3) .
C59 C60 1.38(3) .
C60 C61 1.31(3) .
C61 C62 1.39(3) .
O4 C63 1.30(2) .
C63 C68 1.40(3) .
C63 C64 1.43(3) .
C64 C65 1.43(3) .
C65 C66 1.43(3) .
C66 C67 1.37(3) .
C67 C68 1.43(3) .
O5 C69 1.396(18) .
C69 C74 1.36(2) .
C69 C70 1.37(2) .
C70 C71 1.37(2) .
C71 C72 1.41(2) .
C72 C73 1.30(2) .
C73 C74 1.38(2) .
O6 C75 1.41(3) .
C75 C76 1.30(3) .
C75 C80 1.35(3) .
C76 C77 1.39(3) .
C77 C78 1.37(3) .
C78 C79 1.37(3) .
C79 C80 1.34(3) .
O7 C81 1.388(17) .
C81 C86 1.354(19) .
C81 C82 1.37(2) .
C82 C83 1.39(2) .
C83 C84 1.41(2) .
C84 C85 1.30(2) .
C85 C86 1.37(2) .
O8 C87 1.39(2) .
C87 C88 1.3900 .
C87 C92 1.3900 .
C88 C89 1.3900 .
C89 C90 1.3900 .
C90 C91 1.3900 .
C91 C92 1.3900 .
O9 C93 1.395(19) .
C93 C98 1.37(2) .
C93 C94 1.37(2) .
C94 C95 1.39(2) .
C95 C96 1.40(2) .
C96 C97 1.30(2) .
C97 C98 1.39(2) .
O10 C99 1.38(2) .
C99 C100 1.35(2) .
C99 C104 1.37(2) .
C100 C101 1.38(2) .
C101 C102 1.39(2) .
C102 C103 1.29(2) .
C103 C104 1.37(2) .
O11 C105 1.443(16) .
O12 C106 1.402(17) .
O13 C107 1.416(18) .
O14 C108 1.433(18) .
O15 C109 1.427(18) .
